data_4075414
loop_
_publ_author_name
'Wang, Jianhui'
'Smith, Joanna'
'Zheng, Chong'
'Maguire, John A.'
'Hosmane, Narayan S.'

_publ_section_title
;
 Chemistry of C-Trimethylsilyl-Substituted Heterocarboranes. 32. Synthetic
 and Structural Investigations on Half-Sandwich
 Lanthanacarboranes:&#x00A0; Important Synthons in Metallacarborane
 Chemistry
;
_journal_issue 17
_journal_name_full Organometallics
_journal_page_first 4118
_journal_paper_doi 10.1021/om060268k
_journal_volume 25
_journal_year 2006
_chemical_formula_sum 'C14 H32 B4 Cl Ho O2 Si'
_chemical_formula_weight 504.11
_chemical_name_systematic
; 
 ? 
;
_space_group_IT_number 14
_symmetry_cell_setting monoclinic
_symmetry_space_group_name_Hall '-P 2yn'
_symmetry_space_group_name_H-M 'P 1 21/n 1'
_atom_sites_solution_hydrogens geom
_atom_sites_solution_primary direct
_atom_sites_solution_secondary difmap
_audit_creation_method SHELXL-97
_cell_angle_alpha 90.00
_cell_angle_beta 110.295(2)
_cell_angle_gamma 90.00
_cell_formula_units_Z 4
_cell_length_a 9.6153(11)
_cell_length_b 20.960(2)
_cell_length_c 11.2118(12)
_cell_measurement_reflns_used 422
_cell_measurement_temperature 203(2)
_cell_measurement_theta_max 14
_cell_measurement_theta_min -14
_cell_volume 2119.3(4)
_computing_cell_refinement 'SMART and SAINT (Bruker, 1999)'
_computing_data_collection 'SMART (Bruker, 1999)'
_computing_data_reduction 'SAINT (Bruker, 1999)'
_computing_molecular_graphics 'SHELXTL (Sheldrick, 1997)'
_computing_publication_material 'SHELXTL (Sheldrick, 1997)'
_computing_structure_refinement 'SHELXTL (Sheldrick, 1997)'
_computing_structure_solution 'SIR97 (Altomare et al., 1999)'
_diffrn_ambient_temperature 293(2)
_diffrn_detector_area_resol_mean 0
_diffrn_measured_fraction_theta_full 0.997
_diffrn_measured_fraction_theta_max 0.997
_diffrn_measurement_device_type 'Siemens SMART CCD  PLATFORM'
_diffrn_measurement_method '\w scans'
_diffrn_radiation_monochromator graphite
_diffrn_radiation_source 'fine-focus sealed tube'
_diffrn_radiation_type MoK\a
_diffrn_radiation_wavelength 0.71073
_diffrn_reflns_av_R_equivalents 0.0174
_diffrn_reflns_av_sigmaI/netI 0.0159
_diffrn_reflns_limit_h_max 11
_diffrn_reflns_limit_h_min -10
_diffrn_reflns_limit_k_max 24
_diffrn_reflns_limit_k_min -24
_diffrn_reflns_limit_l_max 13
_diffrn_reflns_limit_l_min -12
_diffrn_reflns_number 11024
_diffrn_reflns_theta_full 25.00
_diffrn_reflns_theta_max 25.00
_diffrn_reflns_theta_min 2.17
_diffrn_standards_decay_% 0
_diffrn_standards_interval_count 0
_diffrn_standards_interval_time 0
_diffrn_standards_number 0
_exptl_absorpt_coefficient_mu 3.918
_exptl_absorpt_correction_T_max 1.000
_exptl_absorpt_correction_T_min 0.528083
_exptl_absorpt_correction_type multi-scan
_exptl_absorpt_process_details 'SADABS (Sheldrick, 2000)'
_exptl_crystal_colour 'light pink'
_exptl_crystal_density_diffrn 1.580
_exptl_crystal_density_method 'not measured'
_exptl_crystal_description column
_exptl_crystal_F_000 1000
_exptl_crystal_size_max 0.60
_exptl_crystal_size_mid 0.20
_exptl_crystal_size_min 0.20
_refine_diff_density_max 0.955
_refine_diff_density_min -0.793
_refine_diff_density_rms 0.086
_refine_ls_extinction_coef 0.00000(12)
_refine_ls_extinction_expression Fc^*^=kFc[1+0.001xFc^2^\l^3^/sin(2\q)]^-1/4^
_refine_ls_extinction_method SHELXL
_refine_ls_goodness_of_fit_ref 1.172
_refine_ls_hydrogen_treatment constr
_refine_ls_matrix_type full
_refine_ls_number_parameters 244
_refine_ls_number_reflns 3727
_refine_ls_number_restraints 0
_refine_ls_restrained_S_all 1.172
_refine_ls_R_factor_all 0.0253
_refine_ls_R_factor_gt 0.0247
_refine_ls_shift/su_max 4.476
_refine_ls_shift/su_mean 0.022
_refine_ls_structure_factor_coef Fsqd
_refine_ls_weighting_details 'calc w=1/[\s^2^(Fo^2^)+(0.0237P)^2^+3.8703P] where P=(Fo^2^+2Fc^2^)/3'
_refine_ls_weighting_scheme calc
_refine_ls_wR_factor_gt 0.0602
_refine_ls_wR_factor_ref 0.0606
_reflns_number_gt 3633
_reflns_number_total 3727
_reflns_threshold_expression >2sigma(I)
_cod_data_source_file om060268ksi20060525_065827.cif
_cod_data_source_block C19_hos276a
_cod_original_sg_symbol_H-M 'P 21/n'
_cod_database_code 4075414

loop_
_symmetry_equiv_pos_as_xyz
'x, y, z'
'-x+1/2, y+1/2, -z+1/2'
'-x, -y, -z'
'x-1/2, -y-1/2, z-1/2'

loop_
_atom_site_label
_atom_site_type_symbol
_atom_site_fract_x
_atom_site_fract_y
_atom_site_fract_z
_atom_site_U_iso_or_equiv
_atom_site_adp_type
_atom_site_occupancy
_atom_site_symmetry_multiplicity
_atom_site_calc_flag
_atom_site_refinement_flags
Ho Ho 0.931108(16) 0.090627(7) 0.010679(14) 0.02875(8) Uani 1 1 d .
Cl Cl 1.02306(13) 0.19813(5) 0.12309(10) 0.0518(3) Uani 1 1 d .
Si Si 0.76941(13) -0.07841(5) -0.37385(10) 0.0426(3) Uani 1 1 d .
C1 C 0.9461(4) -0.05090(17) -0.2487(3) 0.0341(7) Uani 1 1 d .
C2 C 1.1024(4) -0.06622(18) -0.2319(4) 0.0368(8) Uani 1 1 d .
B3 B 1.2138(5) -0.0227(2) -0.1345(4) 0.0373(9) Uani 1 1 d .
H3 H 1.3351 -0.0215 -0.1089 0.050(12) Uiso 1 1 calc R
B4 B 1.1129(4) 0.0295(2) -0.0887(4) 0.0331(8) Uani 1 1 d .
B5 B 0.9390(4) 0.00772(19) -0.1652(4) 0.0304(8) Uani 1 1 d .
H5 H 0.8216 0.0220 -0.1998 0.070(15) Uiso 1 1 calc R
B6 B 1.0591(5) 0.0122(2) -0.2562(4) 0.0380(9) Uani 1 1 d .
H6 H 1.0558 0.0445 -0.3344 0.052(12) Uiso 1 1 calc R
O11 O 0.6809(3) 0.11972(12) -0.0772(2) 0.0368(6) Uani 1 1 d .
C12 C 0.6266(5) 0.1736(3) -0.0272(7) 0.089(2) Uani 1 1 d .
H12A H 0.6750 0.2125 -0.0390 0.11(2) Uiso 1 1 calc R
H12B H 0.6450 0.1680 0.0629 0.15(4) Uiso 1 1 calc R
C13 C 0.4661(6) 0.1765(5) -0.0990(10) 0.139(4) Uani 1 1 d .
H13A H 0.4119 0.1788 -0.0406 0.15(3) Uiso 1 1 calc R
H13B H 0.4433 0.2144 -0.1520 0.27(7) Uiso 1 1 calc R
C14 C 0.4242(6) 0.1232(3) -0.1734(8) 0.090(2) Uani 1 1 d .
H14A H 0.3809 0.1355 -0.2620 0.30(8) Uiso 1 1 calc R
H14B H 0.3502 0.0998 -0.1504 0.18(4) Uiso 1 1 calc R
C15 C 0.5547(4) 0.0823(2) -0.1554(5) 0.0503(11) Uani 1 1 d .
H15A H 0.5468 0.0429 -0.1128 0.082(18) Uiso 1 1 calc R
H15B H 0.5643 0.0721 -0.2365 0.077(17) Uiso 1 1 calc R
C20 C 1.1416(5) -0.1112(2) -0.3222(4) 0.0491(10) Uani 1 1 d .
H20A H 1.2475 -0.1152 -0.2963 0.074(16) Uiso 1 1 calc R
H20B H 1.1033 -0.0944 -0.4071 0.060(15) Uiso 1 1 calc R
H20C H 1.0989 -0.1524 -0.3201 0.048(12) Uiso 1 1 calc R
O21 O 0.9172(3) 0.16068(13) -0.1695(2) 0.0422(6) Uani 1 1 d .
C22 C 1.0389(7) 0.2018(4) -0.1672(6) 0.090(2) Uani 1 1 d .
H22A H 1.0448 0.2378 -0.1112 0.31(8) Uiso 1 1 calc R
H22B H 1.1316 0.1785 -0.1354 0.11(3) Uiso 1 1 calc R
C23 C 1.0150(9) 0.2238(4) -0.2925(6) 0.103(2) Uani 1 1 d .
H23A H 1.0835 0.2032 -0.3264 0.31(8) Uiso 1 1 calc R
H23B H 1.0307 0.2696 -0.2921 0.20(5) Uiso 1 1 calc R
C24 C 0.8624(7) 0.2083(3) -0.3704(5) 0.0779(17) Uani 1 1 d .
H24A H 0.8596 0.1872 -0.4481 0.13(3) Uiso 1 1 calc R
H24B H 0.8032 0.2469 -0.3927 0.10(2) Uiso 1 1 calc R
C25 C 0.8032(6) 0.1649(3) -0.2922(5) 0.0713(15) Uani 1 1 d .
H25A H 0.7130 0.1823 -0.2849 0.11(2) Uiso 1 1 calc R
H25B H 0.7815 0.1230 -0.3312 0.14(3) Uiso 1 1 calc R
H4 H 1.174(3) 0.0820(14) -0.036(3) 0.014(7) Uiso 1 1 d .
C101 C 0.6325(5) -0.0943(2) -0.2929(5) 0.0561(12) Uani 1 1 d .
H10A H 0.6682 -0.1283 -0.2327 0.075(16) Uiso 1 1 calc R
H10B H 0.5390 -0.1062 -0.3551 0.062(14) Uiso 1 1 calc R
H10C H 0.6201 -0.0564 -0.2493 0.09(2) Uiso 1 1 calc R
C102 C 0.7861(7) -0.1521(3) -0.4595(5) 0.0783(18) Uani 1 1 d .
H10D H 0.8558 -0.1452 -0.5022 0.10(2) Uiso 1 1 calc R
H10E H 0.6911 -0.1628 -0.5209 0.10(2) Uiso 1 1 calc R
H10F H 0.8201 -0.1865 -0.3999 0.12(3) Uiso 1 1 calc R
C103 C 0.6993(5) -0.0132(2) -0.4935(4) 0.0581(12) Uani 1 1 d .
H10G H 0.7698 -0.0054 -0.5350 0.09(2) Uiso 1 1 calc R
H10H H 0.6859 0.0249 -0.4514 0.056(13) Uiso 1 1 calc R
H10I H 0.6062 -0.0258 -0.5555 0.058(13) Uiso 1 1 calc R

loop_
_atom_site_aniso_label
_atom_site_aniso_U_11
_atom_site_aniso_U_22
_atom_site_aniso_U_33
_atom_site_aniso_U_23
_atom_site_aniso_U_13
_atom_site_aniso_U_12
Ho 0.02631(11) 0.02753(11) 0.03119(11) 0.00046(6) 0.00842(7) 0.00020(6)
Cl 0.0597(6) 0.0375(5) 0.0509(6) -0.0059(4) 0.0100(5) -0.0105(4)
Si 0.0435(6) 0.0426(6) 0.0349(5) -0.0056(4) 0.0050(5) 0.0019(5)
C1 0.0391(19) 0.0334(18) 0.0300(17) 0.0014(14) 0.0123(15) 0.0018(15)
C2 0.039(2) 0.0369(19) 0.0387(19) 0.0016(16) 0.0191(16) 0.0058(16)
B3 0.033(2) 0.039(2) 0.044(2) 0.0055(18) 0.0177(18) 0.0025(17)
B4 0.031(2) 0.034(2) 0.035(2) 0.0047(16) 0.0128(16) 0.0002(16)
B5 0.0278(19) 0.032(2) 0.0310(19) 0.0060(16) 0.0103(16) 0.0023(15)
B6 0.042(2) 0.038(2) 0.038(2) 0.0033(17) 0.0188(19) 0.0021(18)
O11 0.0259(12) 0.0348(13) 0.0464(14) -0.0039(11) 0.0084(11) 0.0012(10)
C12 0.038(3) 0.068(4) 0.135(6) -0.056(4) -0.003(3) 0.018(2)
C13 0.038(3) 0.139(7) 0.199(9) -0.105(7) -0.009(4) 0.025(4)
C14 0.032(2) 0.071(4) 0.148(6) -0.040(4) 0.007(3) 0.006(2)
C15 0.030(2) 0.046(2) 0.063(3) -0.011(2) 0.0016(19) -0.0041(17)
C20 0.056(3) 0.049(2) 0.049(2) -0.0053(19) 0.027(2) 0.009(2)
O21 0.0396(14) 0.0431(15) 0.0402(14) 0.0105(11) 0.0091(12) -0.0014(12)
C22 0.065(4) 0.116(5) 0.082(4) 0.050(4) 0.015(3) -0.031(3)
C23 0.110(6) 0.127(6) 0.076(4) 0.033(4) 0.038(4) -0.030(5)
C24 0.078(4) 0.107(5) 0.056(3) 0.033(3) 0.032(3) 0.024(3)
C25 0.067(3) 0.079(4) 0.051(3) 0.028(3) 0.000(2) 0.001(3)
C101 0.045(3) 0.059(3) 0.057(3) 0.003(2) 0.008(2) -0.011(2)
C102 0.079(4) 0.070(4) 0.064(3) -0.031(3) -0.003(3) 0.008(3)
C103 0.056(3) 0.070(3) 0.039(2) 0.004(2) 0.006(2) 0.006(2)

loop_
_atom_type_symbol
_atom_type_description
_atom_type_scat_dispersion_real
_atom_type_scat_dispersion_imag
_atom_type_scat_source
C C 0.0033 0.0016 'International Tables Vol C Tables 4.2.6.8 and 6.1.1.4'
B B 0.0013 0.0007 'International Tables Vol C Tables 4.2.6.8 and 6.1.1.4'
Si Si 0.0817 0.0704 'International Tables Vol C Tables 4.2.6.8 and 6.1.1.4'
Ho Ho -0.2175 4.6783 'International Tables Vol C Tables 4.2.6.8 and 6.1.1.4'
Cl Cl 0.1484 0.1585 'International Tables Vol C Tables 4.2.6.8 and 6.1.1.4'
O O 0.0106 0.0060 'International Tables Vol C Tables 4.2.6.8 and 6.1.1.4'
H H 0.0000 0.0000 'International Tables Vol C Tables 4.2.6.8 and 6.1.1.4'

loop_
_geom_angle_atom_site_label_1
_geom_angle_atom_site_label_2
_geom_angle_atom_site_label_3
_geom_angle
_geom_angle_site_symmetry_1
_geom_angle_site_symmetry_3
O11 Ho O21 75.18(9) . .
O11 Ho Cl 96.08(7) . .
O21 Ho Cl 78.01(7) . .
O11 Ho B5 98.50(10) . .
O21 Ho B5 77.76(11) . .
Cl Ho B5 147.35(9) . .
O11 Ho C1 122.63(10) . 3_755
O21 Ho C1 153.07(10) . 3_755
Cl Ho C1 79.93(8) . 3_755
B5 Ho C1 115.20(11) . 3_755
O11 Ho C2 90.20(10) . 3_755
O21 Ho C2 152.86(10) . 3_755
Cl Ho C2 81.05(9) . 3_755
B5 Ho C2 127.74(11) . 3_755
C1 Ho C2 32.45(11) 3_755 3_755
O11 Ho B3 73.42(11) . 3_755
O21 Ho B3 148.01(11) . 3_755
Cl Ho B3 111.16(10) . 3_755
B5 Ho B3 100.97(13) . 3_755
C1 Ho B3 56.21(12) 3_755 3_755
C2 Ho B3 33.40(13) 3_755 3_755
O11 Ho B4 131.88(11) . .
O21 Ho B4 78.66(11) . .
Cl Ho B4 117.02(9) . .
B5 Ho B4 36.08(12) . .
C1 Ho B4 98.06(11) 3_755 .
C2 Ho B4 126.77(11) 3_755 .
B3 Ho B4 119.12(13) 3_755 .
O11 Ho B5 130.31(10) . 3_755
O21 Ho B5 149.49(10) . 3_755
Cl Ho B5 110.40(9) . 3_755
B5 Ho B5 81.42(12) . 3_755
C1 Ho B5 33.88(11) 3_755 3_755
C2 Ho B5 55.54(11) 3_755 3_755
B3 Ho B5 58.18(12) 3_755 3_755
B4 Ho B5 71.40(12) . 3_755
O11 Ho B4 97.08(10) . 3_755
O21 Ho B4 146.85(11) . 3_755
Cl Ho B4 135.14(9) . 3_755
B5 Ho B4 71.52(12) . 3_755
C1 Ho B4 57.00(11) 3_755 3_755
C2 Ho B4 56.26(12) 3_755 3_755
B3 Ho B4 35.47(12) 3_755 3_755
B4 Ho B4 83.66(12) . 3_755
B5 Ho B4 35.40(12) 3_755 3_755
C102 Si C103 108.1(3) . .
C102 Si C101 107.8(3) . .
C103 Si C101 109.8(2) . .
C102 Si C1 115.1(2) . .
C103 Si C1 108.6(2) . .
C101 Si C1 107.36(19) . .
C2 C1 B5 110.3(3) . .
C2 C1 B6 63.0(2) . .
B5 C1 B6 65.6(2) . .
C2 C1 Si 129.9(3) . .
B5 C1 Si 118.2(3) . .
B6 C1 Si 128.2(2) . .
C2 C1 Ho 74.1(2) . 3_755
B5 C1 Ho 74.93(19) . 3_755
B6 C1 Ho 102.7(2) . 3_755
Si C1 Ho 128.82(17) . 3_755
C1 C2 C20 121.5(3) . .
C1 C2 B3 112.8(3) . .
C20 C2 B3 124.6(3) . .
C1 C2 B6 65.7(2) . .
C20 C2 B6 126.7(3) . .
B3 C2 B6 67.0(3) . .
C1 C2 Ho 73.44(19) . 3_755
C20 C2 Ho 129.7(3) . 3_755
B3 C2 Ho 74.4(2) . 3_755
B6 C2 Ho 103.5(2) . 3_755
C2 B3 B4 105.9(3) . .
C2 B3 B6 60.7(3) . .
B4 B3 B6 63.0(2) . .
C2 B3 Ho 72.2(2) . 3_755
B4 B3 Ho 74.1(2) . 3_755
B6 B3 Ho 99.6(2) . 3_755
B3 B4 B5 104.6(3) . .
B3 B4 B6 62.1(2) . .
B5 B4 B6 62.1(2) . .
B3 B4 Ho 166.8(3) . .
B5 B4 Ho 70.28(19) . .
B6 B4 Ho 122.1(2) . .
B3 B4 Ho 70.5(2) . 3_755
B5 B4 Ho 70.93(19) . 3_755
B6 B4 Ho 97.3(2) . 3_755
Ho B4 Ho 96.34(12) . 3_755
C1 B5 B4 106.3(3) . .
C1 B5 B6 61.8(2) . .
B4 B5 B6 63.0(2) . .
C1 B5 Ho 169.0(3) . .
B4 B5 Ho 73.6(2) . .
B6 B5 Ho 125.5(2) . .
C1 B5 Ho 71.20(19) . 3_755
B4 B5 Ho 73.67(19) . 3_755
B6 B5 Ho 99.1(2) . 3_755
Ho B5 Ho 98.58(12) . 3_755
C2 B6 C1 51.3(2) . .
C2 B6 B3 52.3(2) . .
C1 B6 B3 91.2(3) . .
C2 B6 B5 91.7(3) . .
C1 B6 B5 52.6(2) . .
B3 B6 B5 94.3(3) . .
C2 B6 B4 93.6(3) . .
C1 B6 B4 93.5(3) . .
B3 B6 B4 54.9(2) . .
B5 B6 B4 54.9(2) . .
C12 O11 C15 108.6(3) . .
C12 O11 Ho 120.0(2) . .
C15 O11 Ho 129.3(2) . .
O11 C12 C13 105.8(4) . .
C14 C13 C12 109.3(5) . .
C13 C14 C15 109.5(5) . .
O11 C15 C14 105.2(4) . .
C25 O21 C22 109.0(4) . .
C25 O21 Ho 129.0(3) . .
C22 O21 Ho 121.8(3) . .
C23 C22 O21 108.9(5) . .
C22 C23 C24 107.7(5) . .
C23 C24 C25 106.9(4) . .
O21 C25 C24 106.1(4) . .

loop_
_geom_bond_atom_site_label_1
_geom_bond_atom_site_label_2
_geom_bond_distance
_geom_bond_site_symmetry_2
Ho O11 2.342(2) .
Ho O21 2.463(3) .
Ho Cl 2.5835(10) .
Ho B5 2.649(4) .
Ho C1 2.651(3) 3_755
Ho C2 2.660(4) 3_755
Ho B3 2.691(4) 3_755
Ho B4 2.700(4) .
Ho B5 2.704(4) 3_755
Ho B4 2.745(4) 3_755
Si C102 1.855(5) .
Si C103 1.868(5) .
Si C101 1.870(5) .
Si C1 1.880(4) .
C1 C2 1.484(5) .
C1 B5 1.561(5) .
C1 B6 1.732(5) .
C1 Ho 2.651(3) 3_755
C2 C20 1.523(5) .
C2 B3 1.537(6) .
C2 B6 1.694(6) .
C2 Ho 2.660(4) 3_755
B3 B4 1.657(6) .
B3 B6 1.789(6) .
B3 Ho 2.691(4) 3_755
B4 B5 1.657(5) .
B4 B6 1.803(6) .
B4 Ho 2.745(4) 3_755
B5 B6 1.789(5) .
B5 Ho 2.704(4) 3_755
O11 C12 1.437(5) .
O11 C15 1.455(5) .
C12 C13 1.474(7) .
C13 C14 1.368(8) .
C14 C15 1.474(6) .
O21 C25 1.434(5) .
O21 C22 1.447(6) .
C22 C23 1.419(8) .
C23 C24 1.460(9) .
C24 C25 1.506(7) .
